data_2013299
loop_
_publ_author_name
'Seela, Frank'
'He, Yang'
'Eickmeier, Henning'

_publ_section_title
;
 5-Methyl-6-aza-2'-deoxyisocytidine
;
_journal_issue 4
_journal_name_full 'Acta Crystallographica Section C'
_journal_page_first o194
_journal_page_last o196
_journal_paper_doi 10.1107/S0108270103004827
_journal_volume 59
_journal_year 2003
_chemical_formula_iupac 'C9 H14 N4 O4'
_chemical_formula_moiety 'C9 H14 N4 O4'
_chemical_formula_sum 'C9 H14 N4 O4'
_chemical_formula_weight 242.24
_chemical_name_systematic
;
 ?
;
_space_group_IT_number 4
_symmetry_cell_setting monoclinic
_symmetry_space_group_name_Hall 'P 2yb'
_symmetry_space_group_name_H-M 'P 1 21 1'
_atom_sites_solution_hydrogens geom
_atom_sites_solution_primary direct
_atom_sites_solution_secondary difmap
_audit_creation_method SHELXL97
_cell_angle_alpha 90.00
_cell_angle_beta 118.088(18)
_cell_angle_gamma 90.00
_cell_formula_units_Z 2
_cell_length_a 8.682(2)
_cell_length_b 7.8835(16)
_cell_length_c 8.998(3)
_cell_measurement_reflns_used 39
_cell_measurement_temperature 293(2)
_cell_measurement_theta_max 20.56
_cell_measurement_theta_min 5.32
_cell_volume 543.3(3)
_computing_cell_refinement XSCANS
_computing_data_collection 'XSCANS (Siemens, 1996)'
_computing_data_reduction 'SHELXTL (Sheldrick, 1997b)'
_computing_molecular_graphics SHELXTL
_computing_publication_material SHELXTL
_computing_structure_refinement 'SHELXL97 (Sheldrick, 1997a)'
_computing_structure_solution 'SHELXS97 (Sheldrick, 1990)'
_diffrn_ambient_temperature 293(2)
_diffrn_measured_fraction_theta_full 0.997
_diffrn_measured_fraction_theta_max 0.997
_diffrn_measurement_device_type 'Bruker P4'
_diffrn_measurement_method '2\q/\w scans'
_diffrn_radiation_monochromator graphite
_diffrn_radiation_source 'fine-focus sealed tube'
_diffrn_radiation_type MoK\a
_diffrn_radiation_wavelength 0.71073
_diffrn_reflns_av_R_equivalents 0.0132
_diffrn_reflns_av_sigmaI/netI 0.0188
_diffrn_reflns_limit_h_max 1
_diffrn_reflns_limit_h_min -12
_diffrn_reflns_limit_k_max 11
_diffrn_reflns_limit_k_min -1
_diffrn_reflns_limit_l_max 13
_diffrn_reflns_limit_l_min -11
_diffrn_reflns_number 2000
_diffrn_reflns_theta_full 31.05
_diffrn_reflns_theta_max 31.05
_diffrn_reflns_theta_min 2.57
_diffrn_standards_decay_% none
_diffrn_standards_interval_count 97
_diffrn_standards_number 3
_exptl_absorpt_coefficient_mu 0.118
_exptl_absorpt_correction_type none
_exptl_crystal_colour colourless
_exptl_crystal_density_diffrn 1.481
_exptl_crystal_density_method 'not measured'
_exptl_crystal_description 'transparent needle'
_exptl_crystal_F_000 256
_exptl_crystal_size_max 0.6
_exptl_crystal_size_mid 0.3
_exptl_crystal_size_min 0.2
_refine_diff_density_max 0.282
_refine_diff_density_min -0.269
_refine_ls_abs_structure_details 'Flack H D (1983), Acta Cryst. A39, 876-881'
_refine_ls_abs_structure_Flack 0(10)
_refine_ls_extinction_coef 0.068(12)
_refine_ls_extinction_expression Fc^*^=kFc[1+0.001xFc^2^\l^3^/sin(2\q)]^-1/4^
_refine_ls_extinction_method SHELXL97
_refine_ls_goodness_of_fit_ref 1.070
_refine_ls_hydrogen_treatment mixed
_refine_ls_matrix_type full
_refine_ls_number_parameters 169
_refine_ls_number_reflns 1848
_refine_ls_number_restraints 1
_refine_ls_restrained_S_all 1.070
_refine_ls_R_factor_all 0.0370
_refine_ls_R_factor_gt 0.0363
_refine_ls_shift/su_max 0.000
_refine_ls_shift/su_mean 0.000
_refine_ls_structure_factor_coef Fsqd
_refine_ls_weighting_details 'calc w = 1/[\s^2^(Fo^2^)+(0.0769P)^2^+0.0237P] where P = (Fo^2^+2Fc^2^)/3'
_refine_ls_weighting_scheme calc
_refine_ls_wR_factor_gt 0.1037
_refine_ls_wR_factor_ref 0.1051
_reflns_number_gt 1801
_reflns_number_total 1848
_reflns_threshold_expression I>2\s(I)
_cod_data_source_file jz1548.cif
_cod_data_source_block I
_cod_depositor_comments
;
The following automatic conversions were performed:
'_symmetry_cell_setting' value 'Monoclinic' changed to 'monoclinic'
according to '/home/saulius/struct/CIF-dictionaries/cif_core.dic'
dictionary named 'cif_core.dic' version 2.4.1 from 2010-06-29.

Automatic conversion script
Id: cif_fix_enum 1527 2010-12-29 10:47:43Z saulius 

The following automatic conversions were performed:

'_symmetry_cell_setting' value 'Monoclinic' changed to 'monoclinic'
according to /home/saulius/struct/CIF-dictionaries/cif_core.dic
dictionary named 'cif_core.dic' version 2.4.1 from 2010-06-29.

Automatic conversion script
Id: cif_fix_values 1715 2011-07-08 13:25:40Z adriana 
;
_cod_original_cell_volume 543.3(2)
_cod_original_sg_symbol_H-M 'P 21'
_cod_database_code 2013299
_cod_database_fobs_code 2013299

loop_
_symmetry_equiv_pos_as_xyz
'x, y, z'
'-x, y+1/2, -z'

loop_
_atom_site_label
_atom_site_fract_x
_atom_site_fract_y
_atom_site_fract_z
_atom_site_U_iso_or_equiv
_atom_site_adp_type
_atom_site_calc_flag
_atom_site_refinement_flags
_atom_site_occupancy
_atom_site_disorder_assembly
_atom_site_disorder_group
_atom_site_type_symbol
N1 0.25455(13) 1.04157(19) 0.51327(13) 0.0291(2) Uani d . 1 . . N
C2 0.12052(16) 1.0331(2) 0.35471(15) 0.0295(3) Uani d . 1 . . C
N2 0.15107(17) 1.0263(3) 0.22308(15) 0.0407(3) Uani d . 1 . . N
H2A 0.057(4) 1.029(4) 0.126(3) 0.0477(18) Uiso d . 1 . . H
H2B 0.248(4) 1.033(4) 0.232(3) 0.0477(18) Uiso d . 1 . . H
N3 -0.04618(15) 1.0321(3) 0.32315(16) 0.0389(3) Uani d . 1 . . N
C4 -0.08206(17) 1.0302(3) 0.45402(19) 0.0371(3) Uani d . 1 . . C
O4 -0.23308(15) 1.0281(3) 0.43489(19) 0.0610(5) Uani d . 1 . . O
C5 0.06730(17) 1.0298(3) 0.62485(18) 0.0344(3) Uani d . 1 . . C
C6 0.0367(2) 1.0213(4) 0.7742(2) 0.0520(5) Uani d . 1 . . C
H6A 0.1453 1.0007 0.8736 0.0477(18) Uiso calc R 1 . . H
H6B -0.0434 0.9309 0.7594 0.0477(18) Uiso calc R 1 . . H
H6C -0.0117 1.1269 0.7859 0.0477(18) Uiso calc R 1 . . H
N6 0.22577(15) 1.0367(2) 0.64992(14) 0.0337(3) Uani d . 1 . . N
C1' 0.44245(14) 1.03544(19) 0.56119(14) 0.0252(2) Uani d . 1 . . C
H1' 0.4577 1.0573 0.4617 0.0477(18) Uiso calc R 1 . . H
C2' 0.54904(17) 1.16224(19) 0.69809(17) 0.0279(2) Uani d . 1 . . C
H2'1 0.4771 1.2567 0.6974 0.0477(18) Uiso calc R 1 . . H
H2'2 0.6454 1.2056 0.6831 0.0477(18) Uiso calc R 1 . . H
C3' 0.61549(15) 1.06224(18) 0.86083(14) 0.0249(2) Uani d . 1 . . C
H3' 0.5344 1.0737 0.9077 0.0477(18) Uiso calc R 1 . . H
O3' 0.78464(14) 1.11949(19) 0.97975(12) 0.0379(3) Uani d . 1 . . O
H3'1 0.790(4) 1.079(4) 1.072(3) 0.0477(18) Uiso d . 1 . . H
C4' 0.61588(15) 0.87897(18) 0.80461(15) 0.0249(2) Uani d . 1 . . C
H4' 0.7354 0.8476 0.8313 0.0477(18) Uiso calc R 1 . . H
O4' 0.50792(14) 0.87332(15) 0.62548(12) 0.0306(2) Uani d . 1 . . O
C5' 0.5492(2) 0.7544(2) 0.88852(18) 0.0319(3) Uani d . 1 . . C
H5'1 0.6221 0.7607 1.0096 0.0477(18) Uiso calc R 1 . . H
H5'2 0.4315 0.7858 0.8635 0.0477(18) Uiso calc R 1 . . H
O5' 0.54866(16) 0.58482(15) 0.83457(16) 0.0350(2) Uani d . 1 . . O
H5' 0.455(4) 0.569(4) 0.772(3) 0.0477(18) Uiso d . 1 . . H

loop_
_atom_site_aniso_label
_atom_site_aniso_U_11
_atom_site_aniso_U_22
_atom_site_aniso_U_33
_atom_site_aniso_U_12
_atom_site_aniso_U_13
_atom_site_aniso_U_23
N1 0.0193(4) 0.0482(7) 0.0176(4) -0.0011(5) 0.0069(3) 0.0017(5)
C2 0.0226(5) 0.0403(7) 0.0207(5) -0.0034(6) 0.0061(4) 0.0029(5)
N2 0.0269(5) 0.0722(10) 0.0201(5) -0.0034(7) 0.0086(4) 0.0003(6)
N3 0.0208(5) 0.0648(9) 0.0247(5) -0.0021(6) 0.0054(4) 0.0069(6)
C4 0.0207(5) 0.0561(9) 0.0314(6) 0.0009(6) 0.0096(5) 0.0091(7)
O4 0.0208(5) 0.1140(16) 0.0454(7) 0.0009(8) 0.0134(5) 0.0167(9)
C5 0.0226(5) 0.0543(8) 0.0263(5) 0.0031(6) 0.0115(4) 0.0060(6)
C6 0.0345(7) 0.0941(16) 0.0350(7) 0.0016(10) 0.0227(6) 0.0050(10)
N6 0.0226(4) 0.0575(8) 0.0213(4) -0.0007(6) 0.0106(4) 0.0025(5)
C1' 0.0188(4) 0.0376(6) 0.0178(4) -0.0020(5) 0.0074(3) 0.0020(4)
C2' 0.0234(5) 0.0304(6) 0.0241(5) -0.0026(4) 0.0063(4) 0.0032(4)
C3' 0.0194(4) 0.0345(6) 0.0183(4) -0.0008(4) 0.0068(4) -0.0014(4)
O3' 0.0252(4) 0.0560(7) 0.0225(4) -0.0074(5) 0.0028(3) -0.0037(5)
C4' 0.0216(5) 0.0316(5) 0.0226(5) 0.0038(4) 0.0113(4) 0.0039(4)
O4' 0.0352(5) 0.0339(5) 0.0208(4) 0.0021(4) 0.0117(3) -0.0027(4)
C5' 0.0348(6) 0.0353(6) 0.0302(6) 0.0009(5) 0.0193(5) 0.0060(5)
O5' 0.0299(5) 0.0337(5) 0.0377(5) -0.0003(4) 0.0129(4) 0.0035(4)

loop_
_atom_type_symbol
_atom_type_description
_atom_type_scat_dispersion_real
_atom_type_scat_dispersion_imag
_atom_type_scat_source
C C 0.0033 0.0000 'International Tables Vol C Tables 4.2.6.8 and 6.1.1.4'
H H 0.0000 0.0000 'International Tables Vol C Tables 4.2.6.8 and 6.1.1.4'
N N 0.0061 0.0000 'International Tables Vol C Tables 4.2.6.8 and 6.1.1.4'
O O 0.0106 0.0000 'International Tables Vol C Tables 4.2.6.8 and 6.1.1.4'

loop_
_geom_angle_atom_site_label_1
_geom_angle_atom_site_label_2
_geom_angle_atom_site_label_3
_geom_angle
_geom_angle_publ_flag
C2 N1 N6 121.12(11) no
C2 N1 C1' 126.07(10) no
N6 N1 C1' 112.39(10) no
N2 C2 N3 117.39(12) no
N2 C2 N1 120.50(12) no
N3 C2 N1 122.12(12) no
C2 N2 H2A 113.7(16) no
C2 N2 H2B 123(2) no
H2A N2 H2B 123(2) no
C2 N3 C4 119.02(12) no
O4 C4 N3 122.78(14) no
O4 C4 C5 119.94(14) no
N3 C4 C5 117.27(12) no
N6 C5 C4 121.78(13) no
N6 C5 C6 118.32(13) no
C4 C5 C6 119.90(13) no
C5 C6 H6A 109.5 no
C5 C6 H6B 109.5 no
H6A C6 H6B 109.5 no
C5 C6 H6C 109.5 no
H6A C6 H6C 109.5 no
H6B C6 H6C 109.5 no
C5 N6 N1 118.51(12) no
O4' C1' N1 109.03(11) no
O4' C1' C2' 106.91(10) no
N1 C1' C2' 112.51(11) no
O4' C1' H1' 109.4 no
N1 C1' H1' 109.4 no
C2' C1' H1' 109.4 no
C1' C2' C3' 104.52(11) no
C1' C2' H2'1 110.8 no
C3' C2' H2'1 110.8 no
C1' C2' H2'2 110.8 no
C3' C2' H2'2 110.8 no
H2'1 C2' H2'2 108.9 no
O3' C3' C2' 110.46(11) no
O3' C3' C4' 112.68(11) no
C2' C3' C4' 103.32(9) no
O3' C3' H3' 110.1 no
C2' C3' H3' 110.1 no
C4' C3' H3' 110.1 no
C3' O3' H3'1 100.1(19) no
O4' C4' C5' 109.89(11) no
O4' C4' C3' 107.38(10) no
C5' C4' C3' 112.81(10) no
O4' C4' H4' 108.9 no
C5' C4' H4' 108.9 no
C3' C4' H4' 108.9 no
C1' O4' C4' 110.95(10) no
O5' C5' C4' 112.43(11) no
O5' C5' H5'1 109.1 no
C4' C5' H5'1 109.1 no
O5' C5' H5'2 109.1 no
C4' C5' H5'2 109.1 no
H5'1 C5' H5'2 107.9 no
C5' O5' H5' 104(2) no

loop_
_geom_bond_atom_site_label_1
_geom_bond_atom_site_label_2
_geom_bond_site_symmetry_2
_geom_bond_distance
_geom_bond_publ_flag
N1 C2 . 1.3531(15) yes
N1 N6 . 1.3656(15) yes
N1 C1' . 1.4789(15) yes
C2 N2 . 1.3310(17) yes
C2 N3 . 1.3373(16) yes
N2 H2A . 0.87(3) no
N2 H2B . 0.81(3) no
N3 C4 . 1.352(2) yes
C4 O4 . 1.2395(17) yes
C4 C5 . 1.472(2) yes
C5 N6 . 1.2863(17) yes
C5 C6 . 1.489(2) no
C6 H6A . 0.9600 no
C6 H6B . 0.9600 no
C6 H6C . 0.9600 no
C1' O4' . 1.4077(18) no
C1' C2' . 1.5164(19) no
C1' H1' . 0.9800 no
C2' C3' . 1.5176(18) no
C2' H2'1 . 0.9700 no
C2' H2'2 . 0.9700 no
C3' O3' . 1.4232(15) no
C3' C4' . 1.5313(19) no
C3' H3' . 0.9800 no
O3' H3'1 . 0.87(3) no
C4' O4' . 1.4338(16) no
C4' C5' . 1.5104(18) no
C4' H4' . 0.9800 no
C5' O5' . 1.421(2) no
C5' H5'1 . 0.9700 no
C5' H5'2 . 0.9700 no
O5' H5' . 0.75(3) no

loop_
_geom_hbond_atom_site_label_D
_geom_hbond_atom_site_label_H
_geom_hbond_atom_site_label_A
_geom_hbond_site_symmetry_A
_geom_hbond_distance_DH
_geom_hbond_distance_HA
_geom_hbond_distance_DA
_geom_hbond_angle_DHA
N2 H2A O3' 1_454 0.87(3) 2.21(3) 2.982(2) 147(2)
N2 H2B O5' 2_656 0.81(3) 2.16(3) 2.9243(18) 159(3)
O3' H3'1 N3 1_656 0.87(3) 2.06(3) 2.8117(19) 145(2)
O5' H5' O4 2_546 0.75(3) 1.98(3) 2.707(2) 166(3)

loop_
_geom_torsion_atom_site_label_1
_geom_torsion_atom_site_label_2
_geom_torsion_atom_site_label_3
_geom_torsion_atom_site_label_4
_geom_torsion
_geom_torsion_publ_flag
N6 N1 C2 N2 -175.38(19) no
C1' N1 C2 N2 -3.4(3) no
N6 N1 C2 N3 5.0(3) yes
C1' N1 C2 N3 176.99(16) no
N2 C2 N3 C4 176.7(2) no
N1 C2 N3 C4 -3.6(3) yes
C2 N3 C4 O4 -179.5(2) no
C2 N3 C4 C5 0.1(3) yes
O4 C4 C5 N6 -178.1(2) no
N3 C4 C5 N6 2.3(3) yes
O4 C4 C5 C6 1.9(3) no
N3 C4 C5 C6 -177.7(2) no
C4 C5 N6 N1 -1.1(3) yes
C6 C5 N6 N1 178.90(19) no
C2 N1 N6 C5 -2.5(3) yes
C1' N1 N6 C5 -175.46(16) no
C2 N1 C1' O4' -103.38(16) yes
N6 N1 C1' O4' 69.21(16) no
C2 N1 C1' C2' 138.20(15) no
N6 N1 C1' C2' -49.21(17) no
O4' C1' C2' C3' -25.28(12) yes
N1 C1' C2' C3' 94.38(12) no
C1' C2' C3' O3' 145.92(11) no
C1' C2' C3' C4' 25.17(12) yes
O3' C3' C4' O4' -136.32(10) no
C2' C3' C4' O4' -17.09(12) yes
O3' C3' C4' C5' 102.46(13) yes
C2' C3' C4' C5' -138.31(11) no
N1 C1' O4' C4' -106.97(11) no
C2' C1' O4' C4' 14.91(13) yes
C5' C4' O4' C1' 124.60(12) no
C3' C4' O4' C1' 1.56(13) yes
O4' C4' C5' O5' 59.72(15) no
C3' C4' C5' O5' 179.50(11) yes

loop_
_cod_related_entry_id
_cod_related_entry_database
_cod_related_entry_code
1 ChemSpider 9207229
